data_2211305
loop_
_publ_author_name
'Chen-Xi Zhang'
'Yu-Ying Zhang'

_publ_section_title
Diaquabis(3,5-dinitrobenzoato)bis[4,4,5,5-tetramethyl-2-(4-pyridyl)-4,5-dihydro-1<i>H</i>-imidazole-1-oxyl-3-oxide]cobalt(II)
_journal_coeditor_code BR2017
_journal_issue 12
_journal_name_full 'Acta Crystallographica Section E'
_journal_page_first m3293
_journal_page_last m3294
_journal_paper_doi 10.1107/S160053680604428X
_journal_volume 62
_journal_year 2006
_chemical_formula_iupac '[Co (C7 H3 N2 O6)2 (C12 H16 N3 O2)2 (H2 O)2]'
_chemical_formula_moiety 'C38 H42 Co N10 O18'
_chemical_formula_sum 'C38 H42 Co N10 O18'
_chemical_formula_weight 985.75
_chemical_name_systematic
;
Diaquabis(3,5-dinitrobenzoato)bis[4,4,5,5-tetramethyl-2-(4-pyridyl)-
4,5-dihydro-1H-imidazole-1-oxyl-3-oxide]cobalt(II)
;
_space_group_IT_number 2
_symmetry_cell_setting triclinic
_symmetry_space_group_name_Hall '-P 1'
_symmetry_space_group_name_H-M 'P -1'
_atom_sites_solution_hydrogens geom
_atom_sites_solution_primary direct
_atom_sites_solution_secondary difmap
_cell_angle_alpha 79.004(5)
_cell_angle_beta 87.806(5)
_cell_angle_gamma 85.999(6)
_cell_formula_units_Z 1
_cell_length_a 10.110(4)
_cell_length_b 10.290(3)
_cell_length_c 10.656(4)
_cell_measurement_reflns_used 811
_cell_measurement_temperature 293(2)
_cell_measurement_theta_max 25.76
_cell_measurement_theta_min 3.35
_cell_volume 1085.2(7)
_computing_cell_refinement SMART
_computing_data_collection 'SMART (Bruker, 1999)'
_computing_data_reduction 'SAINT (Bruker, 1999)'
_computing_molecular_graphics 'SHELXTL (Bruker, 1997)'
_computing_publication_material SHELXTL
_computing_structure_refinement 'SHELXL97 (Sheldrick, 1997)'
_computing_structure_solution 'SHELXS97 (Sheldrick, 1997)'
_diffrn_ambient_temperature 293(2)
_diffrn_measured_fraction_theta_full 0.987
_diffrn_measured_fraction_theta_max 0.987
_diffrn_measurement_device_type 'Bruker SMART CCD area-detector'
_diffrn_measurement_method '\f and \w'
_diffrn_radiation_monochromator graphite
_diffrn_radiation_source 'fine-focus sealed tube'
_diffrn_radiation_type MoK\a
_diffrn_radiation_wavelength 0.71073
_diffrn_reflns_av_R_equivalents 0.0166
_diffrn_reflns_av_sigmaI/netI 0.0353
_diffrn_reflns_limit_h_max 12
_diffrn_reflns_limit_h_min -12
_diffrn_reflns_limit_k_max 6
_diffrn_reflns_limit_k_min -12
_diffrn_reflns_limit_l_max 13
_diffrn_reflns_limit_l_min -13
_diffrn_reflns_number 6324
_diffrn_reflns_theta_full 26.42
_diffrn_reflns_theta_max 26.42
_diffrn_reflns_theta_min 2.02
_exptl_absorpt_coefficient_mu 0.484
_exptl_absorpt_correction_T_max 0.9290
_exptl_absorpt_correction_T_min 0.841047
_exptl_absorpt_correction_type multi-scan
_exptl_absorpt_process_details '(SADABS; Sheldrick, 1996)'
_exptl_crystal_colour blue
_exptl_crystal_density_diffrn 1.508
_exptl_crystal_density_method 'not measured'
_exptl_crystal_description block
_exptl_crystal_F_000 511
_exptl_crystal_size_max 0.35
_exptl_crystal_size_mid 0.25
_exptl_crystal_size_min 0.20
_refine_diff_density_max 0.267
_refine_diff_density_min -0.331
_refine_ls_extinction_method none
_refine_ls_goodness_of_fit_ref 1.022
_refine_ls_hydrogen_treatment constr
_refine_ls_matrix_type full
_refine_ls_number_parameters 308
_refine_ls_number_reflns 4406
_refine_ls_number_restraints 0
_refine_ls_restrained_S_all 1.022
_refine_ls_R_factor_all 0.0491
_refine_ls_R_factor_gt 0.0360
_refine_ls_shift/su_max 0.000
_refine_ls_shift/su_mean 0.000
_refine_ls_structure_factor_coef Fsqd
_refine_ls_weighting_details 'calc w=1/[\s^2^(Fo^2^)+(0.0366P)^2^+0.4378P] where P=(Fo^2^+2Fc^2^)/3'
_refine_ls_weighting_scheme calc
_refine_ls_wR_factor_gt 0.0819
_refine_ls_wR_factor_ref 0.0884
_reflns_number_gt 3654
_reflns_number_total 4406
_reflns_threshold_expression I>2\s(I)
_cod_data_source_file br2017.cif
_cod_data_source_block I
_cod_original_cell_volume 1085.1(6)
_cod_database_code 2211305
_cod_database_fobs_code 2211305

loop_
_symmetry_equiv_pos_as_xyz
'x, y, z'
'-x, -y, -z'

loop_
_atom_site_type_symbol
_atom_site_label
_atom_site_fract_x
_atom_site_fract_y
_atom_site_fract_z
_atom_site_U_iso_or_equiv
_atom_site_adp_type
_atom_site_calc_flag
_atom_site_refinement_flags
_atom_site_occupancy
Co Co1 0.5000 0.5000 0.5000 0.02629(11) Uani d S 1
C C1 0.79485(18) 0.5160(2) 0.41629(18) 0.0337(4) Uani d . 1
H H1 0.8071 0.4564 0.4930 0.040 Uiso calc R 1
C C2 0.90482(18) 0.55072(19) 0.34058(18) 0.0326(4) Uani d . 1
H H2 0.9888 0.5157 0.3667 0.039 Uiso calc R 1
C C3 0.88962(18) 0.63873(18) 0.22457(17) 0.0282(4) Uani d . 1
C C4 0.7614(2) 0.6889(2) 0.1926(2) 0.0420(5) Uani d . 1
H H4 0.7460 0.7487 0.1166 0.050 Uiso calc R 1
C C5 0.6578(2) 0.6485(2) 0.2751(2) 0.0433(5) Uani d . 1
H H5 0.5727 0.6831 0.2524 0.052 Uiso calc R 1
C C6 1.00308(18) 0.67444(18) 0.13861(17) 0.0279(4) Uani d . 1
C C7 1.22465(18) 0.69829(19) 0.06167(18) 0.0326(4) Uani d . 1
C C8 1.12992(19) 0.7623(2) -0.04594(18) 0.0343(4) Uani d . 1
C C9 1.2795(2) 0.7964(3) 0.1339(2) 0.0556(6) Uani d . 1
H H9A 1.2088 0.8565 0.1546 0.083 Uiso calc R 1
H H9B 1.3454 0.8454 0.0814 0.083 Uiso calc R 1
H H9C 1.3190 0.7489 0.2113 0.083 Uiso calc R 1
C C10 1.3356(2) 0.6068(2) 0.0213(2) 0.0512(6) Uani d . 1
H H10A 1.3950 0.5780 0.0907 0.077 Uiso calc R 1
H H10B 1.3833 0.6535 -0.0512 0.077 Uiso calc R 1
H H10C 1.2988 0.5311 -0.0012 0.077 Uiso calc R 1
C C11 1.1598(3) 0.9016(2) -0.1114(2) 0.0593(7) Uani d . 1
H H11A 1.0938 0.9355 -0.1739 0.089 Uiso calc R 1
H H11B 1.2457 0.8998 -0.1530 0.089 Uiso calc R 1
H H11C 1.1588 0.9577 -0.0490 0.089 Uiso calc R 1
C C12 1.1112(3) 0.6750(3) -0.1431(2) 0.0608(7) Uani d . 1
H H12A 1.0967 0.5864 -0.0993 0.091 Uiso calc R 1
H H12B 1.1892 0.6737 -0.1974 0.091 Uiso calc R 1
H H12C 1.0360 0.7096 -0.1942 0.091 Uiso calc R 1
C C13 0.60697(18) 0.22531(18) 0.46698(18) 0.0315(4) Uani d . 1
C C14 0.66251(19) 0.08921(18) 0.53134(18) 0.0311(4) Uani d . 1
C C15 0.6131(2) 0.02967(19) 0.65035(19) 0.0346(4) Uani d . 1
H H15 0.5457 0.0729 0.6916 0.042 Uiso calc R 1
C C16 0.6655(2) -0.09455(19) 0.70668(19) 0.0358(4) Uani d . 1
C C17 0.7681(2) -0.16100(19) 0.65245(19) 0.0372(5) Uani d . 1
H H17 0.8030 -0.2439 0.6924 0.045 Uiso calc R 1
C C18 0.8165(2) -0.09811(19) 0.53558(19) 0.0349(4) Uani d . 1
C C19 0.7640(2) 0.02355(19) 0.47274(19) 0.0345(4) Uani d . 1
H H19 0.7965 0.0608 0.3920 0.041 Uiso calc R 1
N N1 0.67149(15) 0.56311(15) 0.38573(15) 0.0316(4) Uani d . 1
N N2 1.12877(15) 0.62205(16) 0.15451(14) 0.0310(4) Uani d . 1
N N3 0.99995(16) 0.76464(16) 0.02779(15) 0.0341(4) Uani d . 1
N N4 0.6098(2) -0.15805(19) 0.83175(18) 0.0468(5) Uani d . 1
N N5 0.93250(19) -0.16124(18) 0.47696(18) 0.0448(4) Uani d . 1
O O1 1.16901(14) 0.52734(16) 0.24435(14) 0.0505(4) Uani d . 1
O O2 0.89913(15) 0.83302(17) -0.02198(15) 0.0577(5) Uani d . 1
O O3 0.57774(13) 0.30468(12) 0.54172(12) 0.0346(3) Uani d . 1
O O4 0.59473(16) 0.24624(15) 0.34901(13) 0.0465(4) Uani d . 1
O O5 0.5362(2) -0.09076(19) 0.88918(19) 0.0810(7) Uani d . 1
O O6 0.64067(19) -0.27524(17) 0.86989(16) 0.0617(5) Uani d . 1
O O7 0.97093(19) -0.10969(19) 0.37132(18) 0.0735(6) Uani d . 1
O O8 0.98622(19) -0.26083(18) 0.53843(18) 0.0712(6) Uani d . 1
O O9 0.42398(14) 0.46374(14) 0.33071(13) 0.0405(3) Uani d . 1
H H9D 0.3462 0.4762 0.3019 0.061 Uiso d R 1
H H9E 0.4645 0.3931 0.3150 0.061 Uiso d R 1

loop_
_atom_site_aniso_label
_atom_site_aniso_U_11
_atom_site_aniso_U_22
_atom_site_aniso_U_33
_atom_site_aniso_U_12
_atom_site_aniso_U_13
_atom_site_aniso_U_23
Co1 0.02116(18) 0.0259(2) 0.0292(2) 0.00307(13) 0.00201(13) -0.00094(14)
C1 0.0297(10) 0.0377(11) 0.0298(10) 0.0023(8) 0.0006(8) 0.0019(8)
C2 0.0235(9) 0.0393(11) 0.0312(10) 0.0039(8) -0.0002(8) 0.0011(8)
C3 0.0273(9) 0.0283(9) 0.0286(9) -0.0005(7) 0.0015(7) -0.0052(7)
C4 0.0316(11) 0.0460(12) 0.0390(11) 0.0037(9) 0.0013(9) 0.0134(9)
C5 0.0256(10) 0.0502(13) 0.0450(12) 0.0075(9) -0.0006(9) 0.0102(10)
C6 0.0280(9) 0.0274(9) 0.0272(9) 0.0000(7) 0.0000(7) -0.0029(7)
C7 0.0284(10) 0.0372(11) 0.0300(10) -0.0060(8) 0.0053(8) -0.0005(8)
C8 0.0340(10) 0.0389(11) 0.0272(9) -0.0012(8) 0.0047(8) -0.0009(8)
C9 0.0517(14) 0.0710(17) 0.0472(14) -0.0272(12) -0.0006(11) -0.0107(12)
C10 0.0354(12) 0.0585(15) 0.0496(13) 0.0067(10) 0.0138(10) 0.0084(11)
C11 0.0594(16) 0.0531(15) 0.0526(15) -0.0004(12) 0.0121(12) 0.0187(12)
C12 0.0553(15) 0.093(2) 0.0412(13) -0.0070(14) 0.0016(11) -0.0295(13)
C13 0.0277(10) 0.0286(10) 0.0350(10) 0.0014(7) 0.0021(8) 0.0009(8)
C14 0.0314(10) 0.0265(10) 0.0346(10) 0.0006(8) -0.0024(8) -0.0044(8)
C15 0.0371(11) 0.0298(10) 0.0368(11) -0.0026(8) 0.0036(8) -0.0065(8)
C16 0.0456(12) 0.0285(10) 0.0319(10) -0.0088(8) 0.0009(9) -0.0004(8)
C17 0.0460(12) 0.0239(10) 0.0391(11) -0.0003(8) -0.0078(9) 0.0008(8)
C18 0.0372(11) 0.0294(10) 0.0375(11) 0.0049(8) -0.0036(8) -0.0068(8)
C19 0.0407(11) 0.0285(10) 0.0319(10) 0.0026(8) -0.0003(8) -0.0015(8)
N1 0.0251(8) 0.0327(9) 0.0338(9) 0.0014(6) 0.0024(6) -0.0001(7)
N2 0.0251(8) 0.0357(9) 0.0285(8) -0.0017(6) 0.0020(6) 0.0024(7)
N3 0.0315(9) 0.0363(9) 0.0305(8) 0.0029(7) 0.0009(7) 0.0019(7)
N4 0.0600(12) 0.0392(11) 0.0393(10) -0.0148(9) 0.0053(9) 0.0004(8)
N5 0.0485(11) 0.0354(10) 0.0472(11) 0.0118(8) -0.0009(9) -0.0048(8)
O1 0.0290(8) 0.0603(10) 0.0470(9) 0.0071(7) 0.0044(6) 0.0231(8)
O2 0.0412(9) 0.0682(11) 0.0485(9) 0.0150(8) 0.0016(7) 0.0203(8)
O3 0.0391(8) 0.0274(7) 0.0345(7) 0.0076(6) 0.0023(6) -0.0028(6)
O4 0.0611(10) 0.0401(8) 0.0341(8) 0.0172(7) -0.0041(7) -0.0029(6)
O5 0.1198(18) 0.0538(12) 0.0637(12) -0.0094(11) 0.0484(12) -0.0050(9)
O6 0.0818(13) 0.0412(10) 0.0530(10) -0.0088(9) 0.0030(9) 0.0149(8)
O7 0.0757(13) 0.0704(13) 0.0585(11) 0.0324(10) 0.0232(10) 0.0098(10)
O8 0.0774(13) 0.0517(11) 0.0709(12) 0.0361(10) 0.0053(10) 0.0071(9)
O9 0.0355(8) 0.0421(8) 0.0444(8) 0.0112(6) -0.0105(6) -0.0124(7)

loop_
_atom_type_symbol
_atom_type_description
_atom_type_scat_dispersion_real
_atom_type_scat_dispersion_imag
_atom_type_scat_source
C C 0.0033 0.0016 'International Tables Vol C Tables 4.2.6.8 and 6.1.1.4'
H H 0.0000 0.0000 'International Tables Vol C Tables 4.2.6.8 and 6.1.1.4'
N N 0.0061 0.0033 'International Tables Vol C Tables 4.2.6.8 and 6.1.1.4'
O O 0.0106 0.0060 'International Tables Vol C Tables 4.2.6.8 and 6.1.1.4'
Co Co 0.3494 0.9721 'International Tables Vol C Tables 4.2.6.8 and 6.1.1.4'

loop_
_geom_angle_atom_site_label_1
_geom_angle_atom_site_label_2
_geom_angle_atom_site_label_3
_geom_angle_site_symmetry_1
_geom_angle_site_symmetry_3
_geom_angle
O3 Co1 O3 . 2_666 180.0
O3 Co1 O9 . . 89.69(5)
O3 Co1 O9 2_666 . 90.31(5)
O3 Co1 O9 . 2_666 90.31(5)
O3 Co1 O9 2_666 2_666 89.69(5)
O9 Co1 O9 . 2_666 180.0
O3 Co1 N1 . . 92.27(6)
O3 Co1 N1 2_666 . 87.73(6)
O9 Co1 N1 . . 85.90(6)
O9 Co1 N1 2_666 . 94.10(6)
O3 Co1 N1 . 2_666 87.73(6)
O3 Co1 N1 2_666 2_666 92.27(6)
O9 Co1 N1 . 2_666 94.10(6)
O9 Co1 N1 2_666 2_666 85.90(6)
N1 Co1 N1 . 2_666 180.0000(10)
N1 C1 C2 . . 123.60(17)
N1 C1 H1 . . 118.2
C2 C1 H1 . . 118.2
C1 C2 C3 . . 119.56(17)
C1 C2 H2 . . 120.2
C3 C2 H2 . . 120.2
C4 C3 C2 . . 117.11(17)
C4 C3 C6 . . 121.41(17)
C2 C3 C6 . . 121.47(16)
C5 C4 C3 . . 118.97(18)
C5 C4 H4 . . 120.5
C3 C4 H4 . . 120.5
N1 C5 C4 . . 124.22(18)
N1 C5 H5 . . 117.9
C4 C5 H5 . . 117.9
N2 C6 N3 . . 107.94(15)
N2 C6 C3 . . 126.09(16)
N3 C6 C3 . . 125.96(16)
N2 C7 C10 . . 111.23(16)
N2 C7 C9 . . 105.11(16)
C10 C7 C9 . . 110.59(19)
N2 C7 C8 . . 100.24(14)
C10 C7 C8 . . 114.47(17)
C9 C7 C8 . . 114.32(18)
N3 C8 C11 . . 110.16(17)
N3 C8 C12 . . 105.14(17)
C11 C8 C12 . . 111.15(19)
N3 C8 C7 . . 100.77(14)
C11 C8 C7 . . 114.94(18)
C12 C8 C7 . . 113.67(19)
C7 C9 H9A . . 109.5
C7 C9 H9B . . 109.5
H9A C9 H9B . . 109.5
C7 C9 H9C . . 109.5
H9A C9 H9C . . 109.5
H9B C9 H9C . . 109.5
C7 C10 H10A . . 109.5
C7 C10 H10B . . 109.5
H10A C10 H10B . . 109.5
C7 C10 H10C . . 109.5
H10A C10 H10C . . 109.5
H10B C10 H10C . . 109.5
C8 C11 H11A . . 109.5
C8 C11 H11B . . 109.5
H11A C11 H11B . . 109.5
C8 C11 H11C . . 109.5
H11A C11 H11C . . 109.5
H11B C11 H11C . . 109.5
C8 C12 H12A . . 109.5
C8 C12 H12B . . 109.5
H12A C12 H12B . . 109.5
C8 C12 H12C . . 109.5
H12A C12 H12C . . 109.5
H12B C12 H12C . . 109.5
O4 C13 O3 . . 127.48(17)
O4 C13 C14 . . 117.77(17)
O3 C13 C14 . . 114.74(17)
C19 C14 C15 . . 119.25(17)
C19 C14 C13 . . 120.32(17)
C15 C14 C13 . . 120.42(17)
C16 C15 C14 . . 119.18(18)
C16 C15 H15 . . 120.4
C14 C15 H15 . . 120.4
C17 C16 C15 . . 122.99(18)
C17 C16 N4 . . 118.41(18)
C15 C16 N4 . . 118.59(18)
C16 C17 C18 . . 116.34(18)
C16 C17 H17 . . 121.8
C18 C17 H17 . . 121.8
C17 C18 C19 . . 122.91(18)
C17 C18 N5 . . 118.53(17)
C19 C18 N5 . . 118.52(18)
C18 C19 C14 . . 119.23(18)
C18 C19 H19 . . 120.4
C14 C19 H19 . . 120.4
C5 N1 C1 . . 116.53(16)
C5 N1 Co1 . . 120.28(13)
C1 N1 Co1 . . 123.11(13)
O1 N2 C6 . . 126.14(15)
O1 N2 C7 . . 121.57(15)
C6 N2 C7 . . 111.94(15)
O2 N3 C6 . . 127.08(16)
O2 N3 C8 . . 120.54(15)
C6 N3 C8 . . 111.77(15)
O5 N4 O6 . . 124.36(19)
O5 N4 C16 . . 117.96(18)
O6 N4 C16 . . 117.68(19)
O7 N5 O8 . . 123.27(19)
O7 N5 C18 . . 118.62(17)
O8 N5 C18 . . 118.10(19)
C13 O3 Co1 . . 129.10(12)
Co1 O9 H9D . . 131.0
Co1 O9 H9E . . 107.1
H9D O9 H9E . . 113.0

loop_
_geom_bond_atom_site_label_1
_geom_bond_atom_site_label_2
_geom_bond_site_symmetry_2
_geom_bond_distance
_geom_bond_publ_flag
Co1 O3 . 2.0785(14) yes
Co1 O3 2_666 2.0785(14) ?
Co1 O9 . 2.0945(15) yes
Co1 O9 2_666 2.0945(15) ?
Co1 N1 . 2.1456(16) yes
Co1 N1 2_666 2.1456(16) ?
C1 N1 . 1.335(2) ?
C1 C2 . 1.375(3) ?
C1 H1 . 0.9300 ?
C2 C3 . 1.393(3) ?
C2 H2 . 0.9300 ?
C3 C4 . 1.391(3) ?
C3 C6 . 1.463(2) ?
C4 C5 . 1.376(3) ?
C4 H4 . 0.9300 ?
C5 N1 . 1.335(2) ?
C5 H5 . 0.9300 ?
C6 N2 . 1.349(2) ?
C6 N3 . 1.356(2) ?
C7 N2 . 1.507(2) ?
C7 C10 . 1.516(3) ?
C7 C9 . 1.525(3) ?
C7 C8 . 1.541(3) ?
C8 N3 . 1.506(2) ?
C8 C11 . 1.515(3) ?
C8 C12 . 1.520(3) ?
C9 H9A . 0.9600 ?
C9 H9B . 0.9600 ?
C9 H9C . 0.9600 ?
C10 H10A . 0.9600 ?
C10 H10B . 0.9600 ?
C10 H10C . 0.9600 ?
C11 H11A . 0.9600 ?
C11 H11B . 0.9600 ?
C11 H11C . 0.9600 ?
C12 H12A . 0.9600 ?
C12 H12B . 0.9600 ?
C12 H12C . 0.9600 ?
C13 O4 . 1.244(2) ?
C13 O3 . 1.259(2) ?
C13 C14 . 1.517(3) ?
C14 C19 . 1.383(3) ?
C14 C15 . 1.390(3) ?
C15 C16 . 1.383(3) ?
C15 H15 . 0.9300 ?
C16 C17 . 1.372(3) ?
C16 N4 . 1.477(3) ?
C17 C18 . 1.378(3) ?
C17 H17 . 0.9300 ?
C18 C19 . 1.383(3) ?
C18 N5 . 1.476(3) ?
C19 H19 . 0.9300 ?
N2 O1 . 1.285(2) ?
N3 O2 . 1.270(2) ?
N4 O5 . 1.209(3) ?
N4 O6 . 1.219(2) ?
N5 O7 . 1.211(2) ?
N5 O8 . 1.211(2) ?
O9 H9D . 0.8478 ?
O9 H9E . 0.8501 ?

loop_
_geom_torsion_atom_site_label_1
_geom_torsion_atom_site_label_2
_geom_torsion_atom_site_label_3
_geom_torsion_atom_site_label_4
_geom_torsion_site_symmetry_1
_geom_torsion
N1 C1 C2 C3 . -0.6(3)
C1 C2 C3 C4 . 1.0(3)
C1 C2 C3 C6 . -177.54(18)
C2 C3 C4 C5 . -0.7(3)
C6 C3 C4 C5 . 177.9(2)
C3 C4 C5 N1 . -0.1(4)
C4 C3 C6 N2 . -173.2(2)
C2 C3 C6 N2 . 5.3(3)
C4 C3 C6 N3 . 5.7(3)
C2 C3 C6 N3 . -175.84(19)
N2 C7 C8 N3 . 25.14(18)
C10 C7 C8 N3 . 144.24(17)
C9 C7 C8 N3 . -86.72(19)
N2 C7 C8 C11 . 143.53(17)
C10 C7 C8 C11 . -97.4(2)
C9 C7 C8 C11 . 31.7(2)
N2 C7 C8 C12 . -86.80(19)
C10 C7 C8 C12 . 32.3(2)
C9 C7 C8 C12 . 161.34(18)
O4 C13 C14 C19 . 38.5(3)
O3 C13 C14 C19 . -141.82(19)
O4 C13 C14 C15 . -142.2(2)
O3 C13 C14 C15 . 37.5(3)
C19 C14 C15 C16 . -0.8(3)
C13 C14 C15 C16 . 179.90(18)
C14 C15 C16 C17 . 2.3(3)
C14 C15 C16 N4 . -178.52(18)
C15 C16 C17 C18 . -1.1(3)
N4 C16 C17 C18 . 179.78(19)
C16 C17 C18 C19 . -1.8(3)
C16 C17 C18 N5 . 176.10(19)
C17 C18 C19 C14 . 3.2(3)
N5 C18 C19 C14 . -174.62(19)
C15 C14 C19 C18 . -1.9(3)
C13 C14 C19 C18 . 177.46(18)
C4 C5 N1 C1 . 0.5(3)
C4 C5 N1 Co1 . -176.35(19)
C2 C1 N1 C5 . -0.1(3)
C2 C1 N1 Co1 . 176.62(15)
O3 Co1 N1 C5 . 138.34(17)
O3 Co1 N1 C5 2_666 -41.66(17)
O9 Co1 N1 C5 . 48.82(17)
O9 Co1 N1 C5 2_666 -131.18(17)
N1 Co1 N1 C5 2_666 -9E1(10)
O3 Co1 N1 C1 . -38.29(16)
O3 Co1 N1 C1 2_666 141.71(16)
O9 Co1 N1 C1 . -127.81(16)
O9 Co1 N1 C1 2_666 52.19(16)
N1 Co1 N1 C1 2_666 9E1(10)
N3 C6 N2 O1 . -175.35(19)
C3 C6 N2 O1 . 3.7(3)
N3 C6 N2 C7 . 11.3(2)
C3 C6 N2 C7 . -169.62(17)
C10 C7 N2 O1 . 40.8(3)
C9 C7 N2 O1 . -78.9(2)
C8 C7 N2 O1 . 162.29(18)
C10 C7 N2 C6 . -145.49(18)
C9 C7 N2 C6 . 94.8(2)
C8 C7 N2 C6 . -24.0(2)
N2 C6 N3 O2 . 178.3(2)
C3 C6 N3 O2 . -0.7(3)
N2 C6 N3 C8 . 7.4(2)
C3 C6 N3 C8 . -171.69(17)
C11 C8 N3 O2 . 44.9(3)
C12 C8 N3 O2 . -75.0(2)
C7 C8 N3 O2 . 166.68(19)
C11 C8 N3 C6 . -143.52(19)
C12 C8 N3 C6 . 96.6(2)
C7 C8 N3 C6 . -21.7(2)
C17 C16 N4 O5 . 167.4(2)
C15 C16 N4 O5 . -11.8(3)
C17 C16 N4 O6 . -12.9(3)
C15 C16 N4 O6 . 167.9(2)
C17 C18 N5 O7 . 176.2(2)
C19 C18 N5 O7 . -5.8(3)
C17 C18 N5 O8 . -5.3(3)
C19 C18 N5 O8 . 172.6(2)
O4 C13 O3 Co1 . -0.6(3)
C14 C13 O3 Co1 . 179.81(12)
O3 Co1 O3 C13 2_666 13E1(10)
O9 Co1 O3 C13 . 23.11(16)
O9 Co1 O3 C13 2_666 -156.89(16)
N1 Co1 O3 C13 . -62.77(16)
N1 Co1 O3 C13 2_666 117.23(16)
